data_2234499
loop_
_publ_author_name
'Tong, Shao-Wei'
'Li, Shi-Jie'
'Song, Wen-Dong'
'Miao, Dong-Liang'
'Deng, Qi'

_publ_section_title
;
 <i>catena</i>-Poly[(diaquastrontium)-bis{\m-5-[4-(1<i>H</i>-imidazol-1-yl)phenyl]tetrazolido}]
;
_journal_coeditor_code ZS2191
_journal_issue 4
_journal_name_full 'Acta Crystallographica Section E'
_journal_page_first m523
_journal_page_last m524
_journal_paper_doi 10.1107/S1600536812013347
_journal_volume 68
_journal_year 2012
_chemical_formula_iupac '[Sr (C10 H7 N6)2 (H2 O)2]'
_chemical_formula_moiety 'C20 H18 N12 O2 Sr'
_chemical_formula_sum 'C20 H18 N12 O2 Sr'
_chemical_formula_weight 546.08
_chemical_name_systematic
;
<i>catena</i>-Poly[(diaquastrontium)-bis{\m-5-[4-(1<i>H</i>-imidazol-
1-yl)phenyl]tetrazolido}]
;
_space_group_IT_number 2
_symmetry_cell_setting triclinic
_symmetry_space_group_name_Hall '-P 1'
_symmetry_space_group_name_H-M 'P -1'
_atom_sites_solution_hydrogens geom
_atom_sites_solution_primary direct
_atom_sites_solution_secondary difmap
_audit_creation_method SHELXL-97
_cell_angle_alpha 102.7830(10)
_cell_angle_beta 97.5440(10)
_cell_angle_gamma 106.036(2)
_cell_formula_units_Z 1
_cell_length_a 7.6210(6)
_cell_length_b 8.0589(7)
_cell_length_c 9.1641(9)
_cell_measurement_reflns_used 2869
_cell_measurement_temperature 298(2)
_cell_measurement_theta_max 28.247
_cell_measurement_theta_min 2.842
_cell_volume 516.29(8)
_computing_cell_refinement 'SAINT (Bruker, 2007)'
_computing_data_collection 'SMART (Bruker, 2007)'
_computing_data_reduction 'SAINT (Bruker, 2007)'
_computing_molecular_graphics 'SHELXTL (Sheldrick, 2008)'
_computing_publication_material 'SHELXTL (Sheldrick, 2008)'
_computing_structure_refinement 'SHELXL97 (Sheldrick, 2008)'
_computing_structure_solution 'SHELXS97 (Sheldrick, 2008)'
_diffrn_ambient_temperature 298(2)
_diffrn_measured_fraction_theta_full 0.986
_diffrn_measured_fraction_theta_max 0.986
_diffrn_measurement_device_type 'Bruker SMART CCD area-detector'
_diffrn_measurement_method '\f and \w scans'
_diffrn_radiation_monochromator graphite
_diffrn_radiation_source 'fine-focus sealed tube'
_diffrn_radiation_type MoK\a
_diffrn_radiation_wavelength 0.71073
_diffrn_reflns_av_R_equivalents 0.0131
_diffrn_reflns_av_sigmaI/netI 0.0213
_diffrn_reflns_limit_h_max 9
_diffrn_reflns_limit_h_min -9
_diffrn_reflns_limit_k_max 7
_diffrn_reflns_limit_k_min -9
_diffrn_reflns_limit_l_max 9
_diffrn_reflns_limit_l_min -10
_diffrn_reflns_number 2616
_diffrn_reflns_theta_full 25.02
_diffrn_reflns_theta_max 25.02
_diffrn_reflns_theta_min 2.73
_diffrn_standards_number 0
_exptl_absorpt_coefficient_mu 2.662
_exptl_absorpt_correction_T_max 0.6049
_exptl_absorpt_correction_T_min 0.4392
_exptl_absorpt_correction_type multi-scan
_exptl_absorpt_process_details '(SADABS; Bruker, 2007)'
_exptl_crystal_colour colourless
_exptl_crystal_density_diffrn 1.756
_exptl_crystal_density_method 'not measured'
_exptl_crystal_description block
_exptl_crystal_F_000 276
_exptl_crystal_size_max 0.37
_exptl_crystal_size_mid 0.30
_exptl_crystal_size_min 0.21
_refine_diff_density_max 0.793
_refine_diff_density_min -0.428
_refine_ls_extinction_coef 0.260(15)
_refine_ls_extinction_expression Fc^*^=kFc[1+0.001xFc^2^\l^3^/sin(2\q)]^-1/4^
_refine_ls_extinction_method 'SHELXL97 (Sheldrick, 2008)'
_refine_ls_goodness_of_fit_ref 1.167
_refine_ls_hydrogen_treatment constr
_refine_ls_matrix_type full
_refine_ls_number_parameters 161
_refine_ls_number_reflns 1789
_refine_ls_number_restraints 0
_refine_ls_restrained_S_all 1.167
_refine_ls_R_factor_all 0.0379
_refine_ls_R_factor_gt 0.0361
_refine_ls_shift/su_max 0.000
_refine_ls_shift/su_mean 0.000
_refine_ls_structure_factor_coef Fsqd
_refine_ls_weighting_details 'calc w=1/[\s^2^(Fo^2^)+(0.0473P)^2^+1.6581P] where P=(Fo^2^+2Fc^2^)/3'
_refine_ls_weighting_scheme calc
_refine_ls_wR_factor_gt 0.1156
_refine_ls_wR_factor_ref 0.1184
_reflns_number_gt 1756
_reflns_number_total 1789
_reflns_threshold_expression I>2\s(I)
_cod_data_source_file zs2191.cif
_cod_data_source_block I
_cod_database_code 2234499
_cod_database_fobs_code 2234499

loop_
_symmetry_equiv_pos_as_xyz
'x, y, z'
'-x, -y, -z'

loop_
_atom_site_aniso_label
_atom_site_aniso_U_11
_atom_site_aniso_U_22
_atom_site_aniso_U_33
_atom_site_aniso_U_12
_atom_site_aniso_U_13
_atom_site_aniso_U_23
Sr1 0.0303(4) 0.0239(4) 0.0238(4) 0.0093(2) 0.0006(2) 0.0018(2)
O1 0.049(2) 0.043(2) 0.061(2) 0.0155(17) 0.0138(19) 0.0107(18)
N1 0.046(3) 0.043(2) 0.050(3) 0.016(2) 0.007(2) 0.009(2)
N2 0.049(3) 0.036(2) 0.054(3) 0.013(2) 0.007(2) 0.006(2)
N3 0.044(3) 0.038(2) 0.057(3) 0.012(2) 0.004(2) 0.008(2)
N4 0.044(2) 0.036(2) 0.049(3) 0.0105(19) 0.004(2) 0.0048(19)
N5 0.045(2) 0.040(2) 0.037(2) 0.0126(19) 0.0065(19) 0.0099(18)
N6 0.048(3) 0.039(2) 0.039(2) 0.012(2) 0.0053(19) 0.0061(19)
C1 0.039(3) 0.041(3) 0.041(3) 0.015(2) 0.008(2) 0.009(2)
C2 0.039(3) 0.044(3) 0.042(3) 0.014(2) 0.010(2) 0.009(2)
C3 0.049(3) 0.042(3) 0.051(3) 0.018(2) 0.001(3) 0.011(2)
C4 0.049(3) 0.046(3) 0.045(3) 0.017(2) -0.002(2) 0.008(2)
C5 0.040(3) 0.042(3) 0.038(3) 0.012(2) 0.010(2) 0.009(2)
C6 0.055(3) 0.039(3) 0.044(3) 0.010(2) 0.004(2) 0.013(2)
C7 0.048(3) 0.044(3) 0.038(3) 0.009(2) 0.003(2) 0.009(2)
C8 0.051(3) 0.039(3) 0.039(3) 0.015(2) 0.005(2) 0.010(2)
C9 0.056(3) 0.039(3) 0.042(3) 0.013(2) 0.008(2) 0.013(2)
C10 0.061(3) 0.041(3) 0.038(3) 0.013(3) 0.006(2) 0.012(2)

loop_
_atom_site_type_symbol
_atom_site_label
_atom_site_fract_x
_atom_site_fract_y
_atom_site_fract_z
_atom_site_U_iso_or_equiv
_atom_site_thermal_displace_type
_atom_site_calc_flag
_atom_site_refinement_flags
_atom_site_occupancy
Sr Sr1 0.50000 0.50000 0.50000 0.0271(2) Uani . . 1.000
O O1 0.3110(6) 0.2631(5) 0.5968(5) 0.0511(12) Uani . . 1.000
N N1 -0.0566(7) -0.7449(6) -0.3419(5) 0.0468(16) Uani . . 1.000
N N2 -0.2033(7) -0.8777(6) -0.4402(6) 0.0478(16) Uani . . 1.000
N N3 -0.3273(6) -0.8089(6) -0.4930(6) 0.0480(16) Uani . . 1.000
N N4 -0.2656(6) -0.6290(6) -0.4306(5) 0.0451(14) Uani . . 1.000
N N5 0.3031(6) 0.1033(6) 0.0479(5) 0.0411(12) Uani . . 1.000
N N6 0.4352(6) 0.3262(6) 0.2555(5) 0.0435(14) Uani . . 1.000
C C1 -0.0992(7) -0.5942(7) -0.3381(6) 0.0402(17) Uani . . 1.000
C C2 0.0161(7) -0.4150(7) -0.2417(6) 0.0418(17) Uani . . 1.000
C C3 0.1352(8) -0.3925(8) -0.1057(7) 0.0477(17) Uani . . 1.000
C C4 0.2324(8) -0.2232(7) -0.0114(7) 0.0481(17) Uani . . 1.000
C C5 0.2105(7) -0.0735(7) -0.0516(6) 0.0403(17) Uani . . 1.000
C C6 0.0955(8) -0.0935(7) -0.1875(6) 0.0473(17) Uani . . 1.000
C C7 -0.0003(8) -0.2634(7) -0.2825(6) 0.0454(17) Uani . . 1.000
C C8 0.3753(8) 0.1501(7) 0.1989(6) 0.0433(17) Uani . . 1.000
C C9 0.4015(8) 0.3956(7) 0.1358(6) 0.0460(17) Uani . . 1.000
C C10 0.3208(8) 0.2604(7) 0.0071(6) 0.0475(17) Uani . . 1.000
H H1C 0.20900 0.27310 0.61930 0.0610 Uiso . R 1.000
H H1D 0.29230 0.15410 0.55030 0.0610 Uiso . R 1.000
H H3 0.14980 -0.49270 -0.07760 0.0580 Uiso calc R 1.000
H H4 0.31260 -0.21000 0.07910 0.0570 Uiso calc R 1.000
H H6 0.08210 0.00710 -0.21560 0.0570 Uiso calc R 1.000
H H7 -0.07670 -0.27600 -0.37480 0.0540 Uiso calc R 1.000
H H8 0.38200 0.06900 0.25590 0.0520 Uiso calc R 1.000
H H9 0.42970 0.51710 0.14180 0.0550 Uiso calc R 1.000
H H10 0.28420 0.27160 -0.09020 0.0570 Uiso calc R 1.000

loop_
_atom_type_symbol
_atom_type_description
_atom_type_scat_dispersion_real
_atom_type_scat_dispersion_imag
_atom_type_scat_source
C C 0.0033 0.0016 'International Tables Vol C Tables 4.2.6.8 and 6.1.1.4'
H H 0.0000 0.0000 'International Tables Vol C Tables 4.2.6.8 and 6.1.1.4'
N N 0.0061 0.0033 'International Tables Vol C Tables 4.2.6.8 and 6.1.1.4'
O O 0.0106 0.0060 'International Tables Vol C Tables 4.2.6.8 and 6.1.1.4'
Sr Sr -1.5307 3.2498 'International Tables Vol C Tables 4.2.6.8 and 6.1.1.4'

loop_
_geom_angle_atom_site_label_1
_geom_angle_atom_site_label_2
_geom_angle_atom_site_label_3
_geom_angle_site_symmetry_1
_geom_angle_site_symmetry_3
_geom_angle
_geom_angle_publ_flag
O1 Sr1 N6 . . 94.69(16) no
O1 Sr1 N4 . 1_666 81.30(16) no
O1 Sr1 N4 . 2_555 98.70(16) no
O1 Sr1 O1 . 2_666 180.00 no
O1 Sr1 N6 . 2_666 85.31(16) no
N4 Sr1 N6 1_666 . 90.56(16) no
N4 Sr1 N6 2_555 . 89.44(16) no
O1 Sr1 N6 2_666 . 85.31(16) no
N6 Sr1 N6 . 2_666 180.00 no
N4 Sr1 N4 1_666 2_555 180.00 no
O1 Sr1 N4 2_666 1_666 98.70(16) no
N4 Sr1 N6 1_666 2_666 89.44(16) no
O1 Sr1 N4 2_666 2_555 81.30(16) no
N4 Sr1 N6 2_555 2_666 90.56(16) no
O1 Sr1 N6 2_666 2_666 94.69(16) no
H1C O1 H1D . . 108.00 no
Sr1 O1 H1D . . 119.00 no
Sr1 O1 H1C . . 118.00 no
N2 N1 C1 . . 105.0(5) no
N1 N2 N3 . . 109.8(5) no
N2 N3 N4 . . 108.9(5) no
N3 N4 C1 . . 105.5(5) no
Sr1 N4 N3 1_444 . 110.5(3) no
Sr1 N4 C1 1_444 . 143.5(4) no
C8 N5 C10 . . 106.5(5) no
C5 N5 C8 . . 128.0(5) no
C5 N5 C10 . . 125.3(4) no
Sr1 N6 C8 . . 131.1(4) no
Sr1 N6 C9 . . 120.4(4) no
C8 N6 C9 . . 106.2(4) no
N1 C1 N4 . . 110.9(5) no
N4 C1 C2 . . 124.4(5) no
N1 C1 C2 . . 124.7(5) no
C3 C2 C7 . . 118.4(5) no
C1 C2 C7 . . 119.8(5) no
C1 C2 C3 . . 121.7(5) no
C2 C3 C4 . . 120.9(6) no
C3 C4 C5 . . 120.0(6) no
N5 C5 C4 . . 121.0(5) no
N5 C5 C6 . . 119.2(5) no
C4 C5 C6 . . 119.8(5) no
C5 C6 C7 . . 120.0(5) no
C2 C7 C6 . . 120.9(5) no
N5 C8 N6 . . 111.2(5) no
N6 C9 C10 . . 109.4(5) no
N5 C10 C9 . . 106.7(5) no
C2 C3 H3 . . 120.00 no
C4 C3 H3 . . 120.00 no
C3 C4 H4 . . 120.00 no
C5 C4 H4 . . 120.00 no
C5 C6 H6 . . 120.00 no
C7 C6 H6 . . 120.00 no
C2 C7 H7 . . 120.00 no
C6 C7 H7 . . 120.00 no
N5 C8 H8 . . 124.00 no
N6 C8 H8 . . 124.00 no
N6 C9 H9 . . 125.00 no
C10 C9 H9 . . 125.00 no
N5 C10 H10 . . 127.00 no
C9 C10 H10 . . 127.00 no

loop_
_geom_bond_atom_site_label_1
_geom_bond_atom_site_label_2
_geom_bond_site_symmetry_2
_geom_bond_distance
_geom_bond_publ_flag
Sr1 O1 . 2.464(4) no
Sr1 N6 . 2.273(4) no
Sr1 N4 1_666 2.387(5) no
Sr1 N4 2_555 2.387(5) no
Sr1 O1 2_666 2.464(4) no
Sr1 N6 2_666 2.273(4) no
O1 H1C . 0.8500 no
O1 H1D . 0.8500 no
N1 N2 . 1.362(7) no
N1 C1 . 1.336(8) no
N2 N3 . 1.313(7) no
N3 N4 . 1.355(7) no
N4 C1 . 1.350(7) no
N5 C8 . 1.347(7) no
N5 C10 . 1.375(7) no
N5 C5 . 1.435(7) no
N6 C8 . 1.321(7) no
N6 C9 . 1.363(7) no
C1 C2 . 1.473(8) no
C2 C7 . 1.387(8) no
C2 C3 . 1.386(8) no
C3 C4 . 1.382(9) no
C4 C5 . 1.382(8) no
C5 C6 . 1.375(8) no
C6 C7 . 1.385(8) no
C9 C10 . 1.352(8) no
C3 H3 . 0.9300 no
C4 H4 . 0.9300 no
C6 H6 . 0.9300 no
C7 H7 . 0.9300 no
C8 H8 . 0.9300 no
C9 H9 . 0.9300 no
C10 H10 . 0.9300 no

loop_
_geom_hbond_atom_site_label_D
_geom_hbond_atom_site_label_H
_geom_hbond_atom_site_label_A
_geom_hbond_site_symmetry_A
_geom_hbond_distance_DH
_geom_hbond_distance_HA
_geom_hbond_distance_DA
_geom_hbond_angle_DHA
_geom_hbond_publ_flag
O1 H1C N1 1_566 0.85 2.07 2.915(7) 171 yes
O1 H1D N2 2_545 0.85 2.10 2.948(6) 171 yes

loop_
_geom_torsion_atom_site_label_1
_geom_torsion_atom_site_label_2
_geom_torsion_atom_site_label_3
_geom_torsion_atom_site_label_4
_geom_torsion_site_symmetry_1
_geom_torsion_site_symmetry_4
_geom_torsion
_geom_torsion_publ_flag
O1 Sr1 N6 C8 . . -20.5(5) no
O1 Sr1 N6 C9 . . 139.5(4) no
N4 Sr1 N6 C8 1_666 . 60.8(5) no
N4 Sr1 N6 C9 1_666 . -139.2(4) no
N4 Sr1 N6 C8 2_555 . -119.2(5) no
N4 Sr1 N6 C9 2_555 . 40.8(4) no
O1 Sr1 N6 C8 2_666 . 159.5(5) no
O1 Sr1 N6 C9 2_666 . -40.5(4) no
C1 N1 N2 N3 . . 0.3(6) no
N2 N1 C1 N4 . . -0.3(6) no
N2 N1 C1 C2 . . 177.6(5) no
N1 N2 N3 N4 . . -0.1(6) no
N2 N3 N4 C1 . . -0.1(6) no
N2 N3 N4 Sr1 . 1_444 -173.6(4) no
N3 N4 C1 N1 . . 0.2(6) no
N3 N4 C1 C2 . . -177.6(5) no
Sr1 N4 C1 N1 1_444 . 170.0(4) no
Sr1 N4 C1 C2 1_444 . -7.8(10) no
C8 N5 C5 C4 . . -19.4(9) no
C8 N5 C5 C6 . . 159.3(6) no
C10 N5 C5 C4 . . 166.4(6) no
C10 N5 C5 C6 . . -14.9(8) no
C5 N5 C8 N6 . . -174.4(5) no
C10 N5 C8 N6 . . 0.7(7) no
C5 N5 C10 C9 . . 174.7(5) no
C8 N5 C10 C9 . . -0.6(7) no
Sr1 N6 C8 N5 . . 161.7(4) no
C9 N6 C8 N5 . . -0.5(7) no
Sr1 N6 C9 C10 . . -164.3(4) no
C8 N6 C9 C10 . . 0.1(7) no
N1 C1 C2 C3 . . -26.5(9) no
N1 C1 C2 C7 . . 156.8(6) no
N4 C1 C2 C3 . . 151.0(6) no
N4 C1 C2 C7 . . -25.6(8) no
C1 C2 C3 C4 . . -175.4(6) no
C7 C2 C3 C4 . . 1.3(9) no
C1 C2 C7 C6 . . 174.8(5) no
C3 C2 C7 C6 . . -2.0(9) no
C2 C3 C4 C5 . . 0.5(9) no
C3 C4 C5 N5 . . 177.0(5) no
C3 C4 C5 C6 . . -1.7(9) no
N5 C5 C6 C7 . . -177.7(5) no
C4 C5 C6 C7 . . 1.0(9) no
C5 C6 C7 C2 . . 0.8(9) no
N6 C9 C10 N5 . . 0.3(7) no
